data_1535010
loop_
_publ_author_name
'Beck, J.'
'Rompel, M.'

_publ_section_title
;
 Ueber Muenzmetall-Quecksilber-Chalkogenidhalogenide II:
 Hydrothermalsynthese, Kristallstruktur und Phasenumwandlung von Cu Hg S
 Cl und Cu Hg S Br
;
_journal_name_full 'Zeitschrift fuer Anorganische und Allgemeine Chemie'
_journal_page_first 421
_journal_page_last 428
_journal_volume 629
_journal_year 2003
_chemical_formula_sum 'Br Cu Hg S'
_chemical_name_systematic 'Cu Hg S Br'
_space_group_IT_number 55
_symmetry_space_group_name_Hall '-P 2 2ab'
_symmetry_space_group_name_H-M 'P b a m'
_cell_angle_alpha 90
_cell_angle_beta 90
_cell_angle_gamma 90
_cell_formula_units_Z 8
_cell_length_a 10.037
_cell_length_b 18.336
_cell_length_c 4.1244
_cell_volume 759.048
_citation_journal_id_ASTM ZAACAB
_cod_data_source_file Beck_ZAACAB_2003_520.cif
_cod_data_source_block Br1Cu1Hg1S1
_cod_original_cell_volume 759.0482
_cod_original_formula_sum 'Br1 Cu1 Hg1 S1'
_cod_database_code 1535010

loop_
_symmetry_equiv_pos_as_xyz
x,y,z
-x,-y,z
x+1/2,-y+1/2,-z
-x+1/2,y+1/2,-z
-x,-y,-z
x,y,-z
-x-1/2,y-1/2,z
x-1/2,-y-1/2,z

loop_
_atom_site_label
_atom_site_type_symbol
_atom_site_fract_x
_atom_site_fract_y
_atom_site_fract_z
_atom_site_occupancy
_atom_site_U_iso_or_equiv
Hg1 Hg+2 0.49034 0.25628 0.5 1 0.0
Br2 Br-1 0.2486 0.26853 0 1 0.0
Cu2 Cu+1 0.5789 0.11118 0 1 0.0
S1 S-2 0.0143 0.1151 0.5 1 0.0
Br1 Br-1 0.25904 -0.01091 0 1 0.0
Hg2 Hg+2 0.25133 0.11162 0.5 1 0.0
S2 S-2 0.486 0.1271 0.5 1 0.0
Cu1 Cu+1 -0.0681 0.0908 0 1 0.0
